data_4119920
loop_
_publ_author_name
'J\"urgen Bauer'
'Holger Braunschweig'
'Alexander Damme'
'Jose Oscar Carlos'
'Jimenez-Halla, Thomas Kramer'
'Krzysztof Radacki'
'Rong Shang'
'Eva Siedler'
'Qing Ye'

_publ_contact_author_address
; Institut fuer Anorganische Chemie
Universitaet Wuerzburg
Am Hubland
97074 Wuerzburg, Germany
;
_publ_contact_author_email H.Braunschweig@mail.uni-wuerzburg.de
_publ_contact_author_fax +49-931-3184623
_publ_contact_author_name 'Prof. Dr. Holger Braunschweig'
_publ_contact_author_phone +49-931-3185260
_publ_section_title
;
 Metathesis Reactions of a Manganese Borylene Complex with Polar
 Heteroatom-Carbon Double Bonds: A Pathway to Previously Inaccessible
 Carbene Complexes
;
_journal_name_full 'Journal of the American Chemical Society'
_journal_page_first 8726
_journal_page_last 8734
_journal_paper_doi 10.1021/ja403389w
_journal_volume 135
_journal_year 2013
_chemical_formula_moiety 'C22 H15 Mn O2'
_chemical_formula_sum 'C22 H15 Mn O2'
_chemical_formula_weight 366.28
_chemical_name_common
;
?
;
_chemical_name_systematic
; 
?
;
_space_group_IT_number 14
_symmetry_cell_setting monoclinic
_symmetry_space_group_name_Hall '-P 2yn'
_symmetry_space_group_name_H-M 'P 1 21/n 1'
_atom_sites_solution_hydrogens geom
_atom_sites_solution_primary direct
_atom_sites_solution_secondary difmap
_audit_creation_method SHELXL-97
_cell_angle_alpha 90.00
_cell_angle_beta 109.074(2)
_cell_angle_gamma 90.00
_cell_formula_units_Z 4
_cell_length_a 12.0829(5)
_cell_length_b 9.4735(3)
_cell_length_c 15.2372(6)
_cell_measurement_reflns_used 9145
_cell_measurement_temperature 100(2)
_cell_measurement_theta_max 26.75
_cell_measurement_theta_min 2.61
_cell_volume 1648.40(11)
_computing_cell_refinement 'Saint+ ver. 7.68A (Bruker AXS)'
_computing_data_collection 'APEX2 ver. 2010.3 (Bruker AXS)'
_computing_data_reduction 'Saint+ ver. 7.68A (Bruker AXS)'
_computing_molecular_graphics 'XP ver. 5.1 (Bruker AXS, 1998)'
_computing_publication_material 'SHELXL-97 (Sheldrick, 2008)'
_computing_structure_refinement 'SHELXL-97 (Sheldrick, 1997)'
_computing_structure_solution 'SHELXS-97 (Sheldrick, 1990)'
_diffrn_ambient_temperature 100(2)
_diffrn_measured_fraction_theta_full 1.000
_diffrn_measured_fraction_theta_max 1.000
_diffrn_measurement_device_type 'Bruker APEX-II CCD'
_diffrn_measurement_method '\f and \w scans'
_diffrn_radiation_monochromator 'multi-layer mirror'
_diffrn_radiation_source 'rotating anode'
_diffrn_radiation_type MoK\a
_diffrn_radiation_wavelength 0.71073
_diffrn_reflns_av_R_equivalents 0.0346
_diffrn_reflns_av_sigmaI/netI 0.0165
_diffrn_reflns_limit_h_max 15
_diffrn_reflns_limit_h_min -15
_diffrn_reflns_limit_k_max 11
_diffrn_reflns_limit_k_min -11
_diffrn_reflns_limit_l_max 19
_diffrn_reflns_limit_l_min -19
_diffrn_reflns_number 29064
_diffrn_reflns_theta_full 26.00
_diffrn_reflns_theta_max 26.75
_diffrn_reflns_theta_min 1.88
_exptl_absorpt_coefficient_mu 0.812
_exptl_absorpt_correction_T_max 0.7454
_exptl_absorpt_correction_T_min 0.6540
_exptl_absorpt_correction_type multi-scan
_exptl_absorpt_process_details 'Sadabs 2008/1 (Brucker 2008)'
_exptl_crystal_colour red
_exptl_crystal_density_diffrn 1.476
_exptl_crystal_description block
_exptl_crystal_F_000 752
_exptl_crystal_size_max 0.24
_exptl_crystal_size_mid 0.18
_exptl_crystal_size_min 0.12
_refine_diff_density_max 0.334
_refine_diff_density_min -0.228
_refine_diff_density_rms 0.048
_refine_ls_extinction_method none
_refine_ls_goodness_of_fit_ref 1.041
_refine_ls_hydrogen_treatment constr
_refine_ls_matrix_type full
_refine_ls_number_parameters 226
_refine_ls_number_reflns 3509
_refine_ls_number_restraints 0
_refine_ls_restrained_S_all 1.041
_refine_ls_R_factor_all 0.0256
_refine_ls_R_factor_gt 0.0235
_refine_ls_shift/su_max 0.000
_refine_ls_shift/su_mean 0.000
_refine_ls_structure_factor_coef Fsqd
_refine_ls_weighting_details 'calc w=1/[\s^2^(Fo^2^)+(0.0295P)^2^+1.0917P] where P=(Fo^2^+2Fc^2^)/3'
_refine_ls_weighting_scheme calc
_refine_ls_wR_factor_gt 0.0634
_refine_ls_wR_factor_ref 0.0650
_reflns_number_gt 3302
_reflns_number_total 3509
_reflns_threshold_expression >2sigma(I)
_cod_data_source_file ja403389w_si_002_5.cif
_cod_data_source_block 3e
_cod_database_code 4119920

loop_
_symmetry_equiv_pos_as_xyz
'x, y, z'
'-x+1/2, y+1/2, -z+1/2'
'-x, -y, -z'
'x-1/2, -y-1/2, z-1/2'

loop_
_atom_site_label
_atom_site_type_symbol
_atom_site_fract_x
_atom_site_fract_y
_atom_site_fract_z
_atom_site_U_iso_or_equiv
_atom_site_adp_type
_atom_site_occupancy
_atom_site_symmetry_multiplicity
_atom_site_calc_flag
_atom_site_refinement_flags
Mn1 Mn 0.795002(16) 0.35645(2) 0.173257(13) 0.01153(7) Uani 1 1 d .
O1 O 0.97142(9) 0.35856(11) 0.35846(7) 0.0216(2) Uani 1 1 d .
C1 C 0.90157(11) 0.36030(13) 0.28500(9) 0.0143(3) Uani 1 1 d .
O2 O 0.92330(9) 0.11785(11) 0.13063(8) 0.0242(2) Uani 1 1 d .
C2 C 0.87268(11) 0.21362(14) 0.14551(9) 0.0158(3) Uani 1 1 d .
C11 C 0.64659(11) 0.48816(15) 0.16413(9) 0.0166(3) Uani 1 1 d .
H11 H 0.6519 0.5864 0.1775 0.020 Uiso 1 1 calc R
C12 C 0.65391(11) 0.37734(16) 0.22854(10) 0.0188(3) Uani 1 1 d .
H12 H 0.6651 0.3887 0.2928 0.023 Uiso 1 1 calc R
C13 C 0.64170(11) 0.24747(16) 0.18093(10) 0.0208(3) Uani 1 1 d .
H13 H 0.6428 0.1564 0.2073 0.025 Uiso 1 1 calc R
C14 C 0.62749(11) 0.27744(15) 0.08647(10) 0.0202(3) Uani 1 1 d .
H14 H 0.6180 0.2097 0.0386 0.024 Uiso 1 1 calc R
C15 C 0.62996(11) 0.42551(15) 0.07608(9) 0.0171(3) Uani 1 1 d .
H15 H 0.6219 0.4746 0.0200 0.020 Uiso 1 1 calc R
C20 C 0.87887(11) 0.49346(14) 0.12923(8) 0.0138(2) Uani 1 1 d .
C21 C 0.98434(11) 0.54416(14) 0.11996(8) 0.0141(2) Uani 1 1 d .
C22 C 0.88664(11) 0.62069(14) 0.08238(9) 0.0142(2) Uani 1 1 d .
C31 C 1.10882(11) 0.52186(14) 0.13956(8) 0.0143(2) Uani 1 1 d .
C32 C 1.16030(11) 0.39900(15) 0.18607(9) 0.0161(3) Uani 1 1 d .
H32 H 1.1140 0.3318 0.2046 0.019 Uiso 1 1 calc R
C33 C 1.27928(12) 0.37550(16) 0.20504(10) 0.0203(3) Uani 1 1 d .
H33 H 1.3141 0.2912 0.2355 0.024 Uiso 1 1 calc R
C34 C 1.34742(12) 0.47500(17) 0.17947(10) 0.0214(3) Uani 1 1 d .
H34 H 1.4290 0.4591 0.1933 0.026 Uiso 1 1 calc R
C35 C 1.29697(12) 0.59750(16) 0.13384(10) 0.0207(3) Uani 1 1 d .
H35 H 1.3441 0.6656 0.1169 0.025 Uiso 1 1 calc R
C36 C 1.17796(12) 0.62060(15) 0.11293(9) 0.0176(3) Uani 1 1 d .
H36 H 1.1432 0.7035 0.0805 0.021 Uiso 1 1 calc R
C41 C 0.83126(11) 0.74319(14) 0.02934(9) 0.0144(3) Uani 1 1 d .
C42 C 0.89250(11) 0.82606(15) -0.01521(9) 0.0161(3) Uani 1 1 d .
H42 H 0.9716 0.8040 -0.0083 0.019 Uiso 1 1 calc R
C43 C 0.83882(12) 0.93998(15) -0.06934(9) 0.0183(3) Uani 1 1 d .
H43 H 0.8804 0.9948 -0.1005 0.022 Uiso 1 1 calc R
C44 C 0.72405(12) 0.97384(15) -0.07795(9) 0.0191(3) Uani 1 1 d .
H44 H 0.6872 1.0522 -0.1149 0.023 Uiso 1 1 calc R
C45 C 0.66261(12) 0.89388(15) -0.03279(10) 0.0195(3) Uani 1 1 d .
H45 H 0.5845 0.9187 -0.0380 0.023 Uiso 1 1 calc R
C46 C 0.71522(12) 0.77801(15) 0.01989(9) 0.0173(3) Uani 1 1 d .
H46 H 0.6726 0.7222 0.0496 0.021 Uiso 1 1 calc R

loop_
_atom_site_aniso_label
_atom_site_aniso_U_11
_atom_site_aniso_U_22
_atom_site_aniso_U_33
_atom_site_aniso_U_23
_atom_site_aniso_U_13
_atom_site_aniso_U_12
Mn1 0.00933(11) 0.01204(11) 0.01345(11) 0.00057(7) 0.00406(8) -0.00015(7)
O1 0.0170(5) 0.0269(6) 0.0184(5) 0.0007(4) 0.0022(4) -0.0030(4)
C1 0.0134(6) 0.0126(6) 0.0196(6) 0.0002(5) 0.0091(5) -0.0011(5)
O2 0.0243(5) 0.0203(5) 0.0322(6) -0.0037(4) 0.0148(4) 0.0028(4)
C2 0.0139(6) 0.0176(7) 0.0164(6) 0.0002(5) 0.0057(5) -0.0034(5)
C11 0.0109(6) 0.0177(7) 0.0216(6) 0.0007(5) 0.0057(5) 0.0022(5)
C12 0.0110(6) 0.0270(7) 0.0200(6) 0.0042(5) 0.0071(5) 0.0021(5)
C13 0.0113(6) 0.0201(7) 0.0304(7) 0.0068(6) 0.0061(5) -0.0017(5)
C14 0.0117(6) 0.0211(7) 0.0253(7) -0.0035(6) 0.0026(5) -0.0031(5)
C15 0.0103(6) 0.0216(7) 0.0180(6) 0.0027(5) 0.0028(5) 0.0005(5)
C20 0.0131(6) 0.0154(6) 0.0127(6) -0.0018(5) 0.0041(5) 0.0009(5)
C21 0.0160(6) 0.0142(6) 0.0128(6) -0.0019(5) 0.0058(5) -0.0011(5)
C22 0.0139(6) 0.0162(6) 0.0133(6) -0.0022(5) 0.0058(5) -0.0021(5)
C31 0.0128(6) 0.0176(6) 0.0130(6) -0.0029(5) 0.0049(5) -0.0007(5)
C32 0.0159(6) 0.0185(7) 0.0147(6) -0.0005(5) 0.0061(5) -0.0011(5)
C33 0.0181(7) 0.0239(7) 0.0179(6) 0.0008(5) 0.0044(5) 0.0041(5)
C34 0.0123(6) 0.0319(8) 0.0203(7) -0.0041(6) 0.0054(5) 0.0012(5)
C35 0.0166(6) 0.0246(7) 0.0233(7) -0.0035(6) 0.0100(5) -0.0053(5)
C36 0.0173(6) 0.0176(7) 0.0188(6) -0.0010(5) 0.0072(5) -0.0011(5)
C41 0.0163(6) 0.0137(6) 0.0133(6) -0.0008(5) 0.0047(5) 0.0005(5)
C42 0.0145(6) 0.0171(6) 0.0172(6) 0.0001(5) 0.0060(5) 0.0001(5)
C43 0.0206(7) 0.0168(7) 0.0190(6) 0.0024(5) 0.0085(5) -0.0018(5)
C44 0.0209(7) 0.0160(7) 0.0193(6) 0.0032(5) 0.0049(5) 0.0025(5)
C45 0.0155(6) 0.0193(7) 0.0240(7) 0.0016(5) 0.0067(5) 0.0022(5)
C46 0.0166(6) 0.0176(7) 0.0194(6) 0.0013(5) 0.0081(5) -0.0007(5)

loop_
_atom_type_symbol
_atom_type_description
_atom_type_scat_dispersion_real
_atom_type_scat_dispersion_imag
_atom_type_scat_source
C C 0.0033 0.0016 'International Tables Vol C Tables 4.2.6.8 and 6.1.1.4'
H H 0.0000 0.0000 'International Tables Vol C Tables 4.2.6.8 and 6.1.1.4'
O O 0.0106 0.0060 'International Tables Vol C Tables 4.2.6.8 and 6.1.1.4'
Mn Mn 0.3368 0.7283 'International Tables Vol C Tables 4.2.6.8 and 6.1.1.4'

loop_
_geom_angle_atom_site_label_1
_geom_angle_atom_site_label_2
_geom_angle_atom_site_label_3
_geom_angle
C1 Mn1 C2 88.27(6)
C1 Mn1 C20 91.22(5)
C2 Mn1 C20 92.99(6)
C1 Mn1 C12 92.41(6)
C2 Mn1 C12 135.61(6)
C20 Mn1 C12 131.34(6)
C1 Mn1 C11 112.31(5)
C2 Mn1 C11 157.11(6)
C20 Mn1 C11 96.34(5)
C12 Mn1 C11 38.61(5)
C1 Mn1 C13 109.01(6)
C2 Mn1 C13 100.28(6)
C20 Mn1 C13 155.95(5)
C12 Mn1 C13 38.32(6)
C11 Mn1 C13 64.45(5)
C1 Mn1 C14 147.08(6)
C2 Mn1 C14 93.02(6)
C20 Mn1 C14 121.51(5)
C12 Mn1 C14 64.26(5)
C11 Mn1 C14 64.31(5)
C13 Mn1 C14 38.47(5)
C1 Mn1 C15 150.75(6)
C2 Mn1 C15 120.61(6)
C20 Mn1 C15 91.75(5)
C12 Mn1 C15 64.33(5)
C11 Mn1 C15 38.45(5)
C13 Mn1 C15 64.24(5)
C14 Mn1 C15 38.20(5)
O1 C1 Mn1 178.00(11)
O2 C2 Mn1 177.27(12)
C12 C11 C15 107.56(12)
C12 C11 Mn1 70.38(7)
C15 C11 Mn1 71.11(7)
C12 C11 H11 126.2
C15 C11 H11 126.2
Mn1 C11 H11 123.9
C13 C12 C11 108.47(12)
C13 C12 Mn1 71.36(8)
C11 C12 Mn1 71.01(7)
C13 C12 H12 125.8
C11 C12 H12 125.8
Mn1 C12 H12 123.5
C12 C13 C14 107.71(12)
C12 C13 Mn1 70.32(8)
C14 C13 Mn1 70.80(8)
C12 C13 H13 126.1
C14 C13 H13 126.1
Mn1 C13 H13 124.3
C15 C14 C13 108.16(13)
C15 C14 Mn1 71.00(7)
C13 C14 Mn1 70.73(8)
C15 C14 H14 125.9
C13 C14 H14 125.9
Mn1 C14 H14 124.0
C14 C15 C11 108.10(12)
C14 C15 Mn1 70.80(7)
C11 C15 Mn1 70.43(7)
C14 C15 H15 125.9
C11 C15 H15 125.9
Mn1 C15 H15 124.4
C21 C20 C22 56.67(9)
C21 C20 Mn1 150.63(10)
C22 C20 Mn1 152.71(10)
C22 C21 C20 61.97(9)
C22 C21 C31 150.94(13)
C20 C21 C31 147.09(13)
C21 C22 C20 61.36(9)
C21 C22 C41 148.45(13)
C20 C22 C41 150.15(12)
C32 C31 C36 119.62(12)
C32 C31 C21 119.03(12)
C36 C31 C21 121.35(12)
C33 C32 C31 119.85(13)
C33 C32 H32 120.1
C31 C32 H32 120.1
C34 C33 C32 120.08(13)
C34 C33 H33 120.0
C32 C33 H33 120.0
C35 C34 C33 120.32(12)
C35 C34 H34 119.8
C33 C34 H34 119.8
C36 C35 C34 120.04(13)
C36 C35 H35 120.0
C34 C35 H35 120.0
C35 C36 C31 120.07(13)
C35 C36 H36 120.0
C31 C36 H36 120.0
C42 C41 C46 119.26(12)
C42 C41 C22 120.02(12)
C46 C41 C22 120.70(12)
C43 C42 C41 120.54(12)
C43 C42 H42 119.7
C41 C42 H42 119.7
C42 C43 C44 119.72(12)
C42 C43 H43 120.1
C44 C43 H43 120.1
C43 C44 C45 120.42(13)
C43 C44 H44 119.8
C45 C44 H44 119.8
C46 C45 C44 120.03(12)
C46 C45 H45 120.0
C44 C45 H45 120.0
C45 C46 C41 120.01(12)
C45 C46 H46 120.0
C41 C46 H46 120.0

loop_
_geom_bond_atom_site_label_1
_geom_bond_atom_site_label_2
_geom_bond_distance
Mn1 C1 1.7678(14)
Mn1 C2 1.7748(14)
Mn1 C20 1.8989(13)
Mn1 C12 2.1433(13)
Mn1 C11 2.1515(13)
Mn1 C13 2.1569(13)
Mn1 C14 2.1579(13)
Mn1 C15 2.1604(13)
O1 C1 1.1611(17)
O2 C2 1.1573(17)
C11 C12 1.4200(19)
C11 C15 1.4200(19)
C11 H11 0.9500
C12 C13 1.411(2)
C12 H12 0.9500
C13 C14 1.421(2)
C13 H13 0.9500
C14 C15 1.413(2)
C14 H14 0.9500
C15 H15 0.9500
C20 C21 1.4115(17)
C20 C22 1.4195(18)
C21 C22 1.3436(18)
C21 C31 1.4500(17)
C22 C41 1.4471(18)
C31 C32 1.3985(19)
C31 C36 1.3997(18)
C32 C33 1.3886(19)
C32 H32 0.9500
C33 C34 1.388(2)
C33 H33 0.9500
C34 C35 1.387(2)
C34 H34 0.9500
C35 C36 1.3849(19)
C35 H35 0.9500
C36 H36 0.9500
C41 C42 1.3973(18)
C41 C46 1.4013(18)
C42 C43 1.3843(19)
C42 H42 0.9500
C43 C44 1.3873(19)
C43 H43 0.9500
C44 C45 1.3900(19)
C44 H44 0.9500
C45 C46 1.3856(19)
C45 H45 0.9500
C46 H46 0.9500

loop_
_geom_torsion_atom_site_label_1
_geom_torsion_atom_site_label_2
_geom_torsion_atom_site_label_3
_geom_torsion_atom_site_label_4
_geom_torsion
C1 Mn1 C11 C12 -63.84(9)
C2 Mn1 C11 C12 88.75(16)
C20 Mn1 C11 C12 -157.79(8)
C13 Mn1 C11 C12 37.35(8)
C14 Mn1 C11 C12 80.21(9)
C15 Mn1 C11 C12 117.41(12)
C1 Mn1 C11 C15 178.74(8)
C2 Mn1 C11 C15 -28.66(18)
C20 Mn1 C11 C15 84.80(8)
C12 Mn1 C11 C15 -117.41(12)
C13 Mn1 C11 C15 -80.06(9)
C14 Mn1 C11 C15 -37.21(8)
C15 C11 C12 C13 -0.13(14)
Mn1 C11 C12 C13 -61.88(9)
C15 C11 C12 Mn1 61.75(9)
C1 Mn1 C12 C13 -118.20(9)
C2 Mn1 C12 C13 -28.22(12)
C20 Mn1 C12 C13 148.04(8)
C11 Mn1 C12 C13 118.01(12)
C14 Mn1 C12 C13 37.65(8)
C15 Mn1 C12 C13 80.24(9)
C1 Mn1 C12 C11 123.79(9)
C2 Mn1 C12 C11 -146.23(9)
C20 Mn1 C12 C11 30.03(11)
C13 Mn1 C12 C11 -118.01(12)
C14 Mn1 C12 C11 -80.36(9)
C15 Mn1 C12 C11 -37.77(8)
C11 C12 C13 C14 0.40(15)
Mn1 C12 C13 C14 -61.26(9)
C11 C12 C13 Mn1 61.66(9)
C1 Mn1 C13 C12 68.64(9)
C2 Mn1 C13 C12 160.36(8)
C20 Mn1 C13 C12 -77.21(16)
C11 Mn1 C13 C12 -37.64(8)
C14 Mn1 C13 C12 -117.81(12)
C15 Mn1 C13 C12 -80.50(9)
C1 Mn1 C13 C14 -173.54(8)
C2 Mn1 C13 C14 -81.83(9)
C20 Mn1 C13 C14 40.61(18)
C12 Mn1 C13 C14 117.81(12)
C11 Mn1 C13 C14 80.17(9)
C15 Mn1 C13 C14 37.32(8)
C12 C13 C14 C15 -0.51(15)
Mn1 C13 C14 C15 -61.46(9)
C12 C13 C14 Mn1 60.95(9)
C1 Mn1 C14 C15 129.29(11)
C2 Mn1 C14 C15 -139.23(9)
C20 Mn1 C14 C15 -43.87(10)
C12 Mn1 C14 C15 80.51(9)
C11 Mn1 C14 C15 37.45(8)
C13 Mn1 C14 C15 118.01(12)
C1 Mn1 C14 C13 11.28(15)
C2 Mn1 C14 C13 102.75(9)
C20 Mn1 C14 C13 -161.88(8)
C12 Mn1 C14 C13 -37.50(8)
C11 Mn1 C14 C13 -80.56(9)
C15 Mn1 C14 C13 -118.01(12)
C13 C14 C15 C11 0.43(15)
Mn1 C14 C15 C11 -60.86(9)
C13 C14 C15 Mn1 61.29(9)
C12 C11 C15 C14 -0.19(14)
Mn1 C11 C15 C14 61.10(9)
C12 C11 C15 Mn1 -61.28(9)
C1 Mn1 C15 C14 -120.60(12)
C2 Mn1 C15 C14 49.25(10)
C20 Mn1 C15 C14 143.77(8)
C12 Mn1 C15 C14 -80.30(9)
C11 Mn1 C15 C14 -118.22(11)
C13 Mn1 C15 C14 -37.57(8)
C1 Mn1 C15 C11 -2.38(15)
C2 Mn1 C15 C11 167.48(8)
C20 Mn1 C15 C11 -98.01(8)
C12 Mn1 C15 C11 37.93(8)
C13 Mn1 C15 C11 80.65(9)
C14 Mn1 C15 C11 118.22(11)
C1 Mn1 C20 C21 48.3(2)
C2 Mn1 C20 C21 -40.1(2)
C12 Mn1 C20 C21 142.55(18)
C11 Mn1 C20 C21 160.9(2)
C13 Mn1 C20 C21 -163.80(17)
C14 Mn1 C20 C21 -135.45(19)
C15 Mn1 C20 C21 -160.8(2)
C1 Mn1 C20 C22 -131.0(2)
C2 Mn1 C20 C22 140.7(2)
C12 Mn1 C20 C22 -36.7(2)
C11 Mn1 C20 C22 -18.4(2)
C13 Mn1 C20 C22 16.9(3)
C14 Mn1 C20 C22 45.3(2)
C15 Mn1 C20 C22 19.9(2)
Mn1 C20 C21 C22 -179.6(2)
C22 C20 C21 C31 -179.8(2)
Mn1 C20 C21 C31 0.6(4)
C31 C21 C22 C20 179.8(3)
C20 C21 C22 C41 -177.9(2)
C31 C21 C22 C41 1.9(4)
Mn1 C20 C22 C21 179.6(2)
C21 C20 C22 C41 177.8(3)
Mn1 C20 C22 C41 -2.6(4)
C22 C21 C31 C32 -177.4(2)
C20 C21 C31 C32 2.3(3)
C22 C21 C31 C36 2.6(3)
C20 C21 C31 C36 -177.66(18)
C36 C31 C32 C33 -0.33(19)
C21 C31 C32 C33 179.69(12)
C31 C32 C33 C34 1.2(2)
C32 C33 C34 C35 -0.8(2)
C33 C34 C35 C36 -0.5(2)
C34 C35 C36 C31 1.4(2)
C32 C31 C36 C35 -0.97(19)
C21 C31 C36 C35 179.01(12)
C21 C22 C41 C42 9.3(3)
C20 C22 C41 C42 -167.0(2)
C21 C22 C41 C46 -172.41(19)
C20 C22 C41 C46 11.3(3)
C46 C41 C42 C43 -1.0(2)
C22 C41 C42 C43 177.26(12)
C41 C42 C43 C44 1.3(2)
C42 C43 C44 C45 -0.2(2)
C43 C44 C45 C46 -1.2(2)
C44 C45 C46 C41 1.4(2)
C42 C41 C46 C45 -0.3(2)
C22 C41 C46 C45 -178.60(12)
